data_9014440
loop_
_publ_author_name
'Pekov, I. V.'
'Olysych, L. V.'
'Chukanov, N. V.'
'Zubkova, N. V.'
'Pushcharovsky D Yu'
'Van, K. V.'
'Giester, G.'
'Tillmanns, E.'

_publ_section_title
;
 Crystal chemistry of cancrinite-group minerals with an AB-type framework:
 A review and new data. I. Chemical and structural variations
 Note: Sample# Kovd5
;
_journal_name_full 'The Canadian Mineralogist'
_journal_page_first 1129
_journal_page_last 1150
_journal_paper_doi 10.3749/canmin.49.5.1129
_journal_volume 49
_journal_year 2012
_chemical_compound_source Kovdor
_chemical_formula_sum 'C0.722 H1.998 Al2.67 Ca0.09 Na3.91 O15.165 Si3.33'
_chemical_name_mineral Cancrinite
_space_group_IT_number 173
_symmetry_space_group_name_Hall 'P 6c'
_symmetry_space_group_name_H-M 'P 63'
_cell_angle_alpha 90
_cell_angle_beta 90
_cell_angle_gamma 120
_cell_formula_units_Z 2
_cell_length_a 12.606
_cell_length_b 12.606
_cell_length_c 5.118
_cell_volume 704.345
_database_code_amcsd 0018869
_exptl_crystal_density_diffrn 2.416
_cod_original_formula_sum 'Si3.33 Al2.67 O15.165 Na3.91 Ca.09 C.722 H1.998'
_cod_database_code 9014440

loop_
_space_group_symop_operation_xyz
x,y,z
x-y,x,1/2+z
-y,x-y,z
-x,-y,1/2+z
-x+y,-x,z
y,-x+y,1/2+z

loop_
_atom_site_label
_atom_site_fract_x
_atom_site_fract_y
_atom_site_fract_z
_atom_site_occupancy
_atom_site_U_iso_or_equiv
_atom_site_type_symbol
_atom_site_attached_hydrogens
Si1 0.32880 0.41127 0.75000 1.00000 0.00758 Si 0
Al2 0.07557 0.41238 0.75065 0.89000 0.00764 Al 0
Si2 0.07557 0.41238 0.75065 0.11000 0.00764 Si 0
O1 0.20304 0.40468 0.65957 1.00000 0.01530 O 0
O2 0.11582 0.56377 0.72443 1.00000 0.01919 O 0
O3 0.03076 0.35266 0.06175 1.00000 0.01552 O 0
O4 0.31616 0.36021 0.04513 1.00000 0.01569 O 0
Na 0.66670 0.33330 0.13150 1.00000 0.02990 Na 0
Wat 0.68730 0.30150 0.68480 0.33300 0.05620 O 2
NaA* 0.12490 0.25250 0.29720 0.62000 0.02540 Na 0
CaA* 0.12490 0.25250 0.29720 0.02000 0.02540 Ca 0
NaA 0.11940 0.24180 0.26270 0.35000 0.02790 Na 0
CaA 0.11940 0.24180 0.26270 0.01000 0.02790 Ca 0
C1 0.00000 0.00000 0.64400 0.32000 0.03600 C 0
OC1 0.05750 0.11800 0.64400 0.32000 0.04300 O 0
C2 0.00000 0.00000 0.90540 0.25200 0.02230 C 0
OC2 0.05760 0.11790 0.90540 0.25200 0.03170 O 0
C4 0.00000 0.00000 0.75800 0.15000 0.01000 C 0
OC4 0.05700 0.11710 0.75800 0.15000 0.02400 O 0

loop_
_cod_changelog_entry_id
_cod_changelog_entry_author
_cod_changelog_entry_date
_cod_changelog_entry_text
1
;cod-tools version 3.8.0
Id: cif_guess_AMCSD_atom_types 9574 2023-05-10 09:00:05Z saulius
;
2023-05-10T18:55:09+03:00
;Derived atom types and hydrogen counts
from atom names that follow the AMCSD naming convention
(Wat == water, O-H == hydroxyl).
;

loop_
_cod_related_entry_id
_cod_related_entry_database
_cod_related_entry_code
1 AMCSD 0018869
